data_7223869
loop_
_publ_author_name
'Chorazy, Szymon'
'Hoczek, Anna'
'Kubicki, Maciej'
'Tokoro, Hiroko'
'Ohkoshi, Shin-ichi'
'Sieklucka, Barbara'
'Podgajny, Robert'

_publ_section_title
;
 The solvent effect on the structural and magnetic features of bidentate
 ligand-capped {CoII9[WV(CN)8]6} single-molecule magnets
;
_journal_issue 9
_journal_name_full CrystEngComm
_journal_page_first 1495
_journal_paper_doi 10.1039/C5CE02064F
_journal_volume 18
_journal_year 2016
_chemical_formula_moiety 'C72 H62 Co4.50 N34 O12 W3'
_chemical_formula_sum 'C72 H62 Co4.5 N34 O12 W3'
_chemical_formula_weight 2412.29
_space_group_IT_number 14
_symmetry_cell_setting monoclinic
_symmetry_Int_Tables_number 14
_symmetry_space_group_name_Hall '-P 2ybc'
_symmetry_space_group_name_H-M 'P 1 21/c 1'
_atom_sites_solution_hydrogens mixed
_audit_conform_dict_location ftp://ftp.iucr.org/pub/cif_core.dic
_audit_conform_dict_name cif_core.dic
_audit_conform_dict_version 2.4.3
_audit_creation_date 2015-11-16T19:14:19-00:00
_audit_creation_method 'WinGX routine CIF_UPDATE'
_audit_update_record
;
2015-12-01 deposited with the CCDC.
2016-01-12 downloaded from the CCDC.
;
_cell_angle_alpha 90
_cell_angle_beta 122.990(3)
_cell_angle_gamma 90
_cell_formula_units_Z 4
_cell_length_a 20.2531(7)
_cell_length_b 19.4998(4)
_cell_length_c 29.3833(8)
_cell_measurement_reflns_used 100791
_cell_measurement_temperature 100(1)
_cell_measurement_theta_max 27.73
_cell_measurement_theta_min 3.129
_cell_measurement_wavelength 0.71073
_cell_volume 9733.4(6)
_computing_molecular_graphics 'Ortep for Windows (Farrugia, 2012)'
_computing_publication_material 'WinGX publication routines (Farrugia, 2012)'
_computing_structure_refinement 'SHELXL-2014/7 (Sheldrick, 2014)'
_diffrn_ambient_temperature 100(1)
_diffrn_measured_fraction_theta_full 0.995
_diffrn_measured_fraction_theta_max 0.928
_diffrn_measurement_device_type Xcalibur
_diffrn_measurement_method CCD
_diffrn_radiation_probe x-ray
_diffrn_radiation_type MoK\a
_diffrn_radiation_wavelength 0.71073
_diffrn_reflns_av_R_equivalents 0.1102
_diffrn_reflns_av_unetI/netI 0.1159
_diffrn_reflns_laue_measured_fraction_full 0.995
_diffrn_reflns_laue_measured_fraction_max 0.928
_diffrn_reflns_limit_h_max 26
_diffrn_reflns_limit_h_min -25
_diffrn_reflns_limit_k_max 24
_diffrn_reflns_limit_k_min -25
_diffrn_reflns_limit_l_max 36
_diffrn_reflns_limit_l_min -38
_diffrn_reflns_number 100791
_diffrn_reflns_point_group_measured_fraction_full 0.995
_diffrn_reflns_point_group_measured_fraction_max 0.928
_diffrn_reflns_theta_full 25.242
_diffrn_reflns_theta_max 27.73
_diffrn_reflns_theta_min 3.129
_diffrn_standards_number 0
_exptl_absorpt_coefficient_mu 4.347
_exptl_absorpt_correction_T_max 0.632
_exptl_absorpt_correction_T_min 0.486
_exptl_absorpt_correction_type multi-scan
_exptl_absorpt_process_details '(DENZO-SMN; Otwinowski & Minor, 1997)'
_exptl_crystal_colour red
_exptl_crystal_density_diffrn 1.646
_exptl_crystal_density_method 'not measured'
_exptl_crystal_description plate
_exptl_crystal_F_000 4686
_exptl_crystal_size_max 0.2
_exptl_crystal_size_mid 0.2
_exptl_crystal_size_min 0.15
_refine_diff_density_max 3.88
_refine_diff_density_min -2.29
_refine_diff_density_rms 0.244
_refine_ls_extinction_method none
_refine_ls_goodness_of_fit_ref 1.06
_refine_ls_hydrogen_treatment constr
_refine_ls_matrix_type full
_refine_ls_number_constraints 0
_refine_ls_number_parameters 1192
_refine_ls_number_reflns 21256
_refine_ls_number_restraints 86
_refine_ls_restrained_S_all 1.06
_refine_ls_R_factor_all 0.1443
_refine_ls_R_factor_gt 0.0855
_refine_ls_shift/su_max 0.001
_refine_ls_shift/su_mean 0
_refine_ls_structure_factor_coef Fsqd
_refine_ls_weighting_details 'w=1/[\s^2^(Fo^2^)+(0.0532P)^2^+234.5145P] where P=(Fo^2^+2Fc^2^)/3'
_refine_ls_weighting_scheme calc
_refine_ls_wR_factor_gt 0.1817
_refine_ls_wR_factor_ref 0.2134
_reflns_Friedel_coverage 0
_reflns_number_gt 12971
_reflns_number_total 21256
_reflns_threshold_expression 'I > 2\s(I)'
_cod_data_source_file c5ce02064f2.cif
_cod_data_source_block shelx
_cod_depositor_comments 'Adding full bibliography for 7223869--7223871.cif.'
_cod_original_cell_volume 9733.4(5)
_cod_original_sg_symbol_H-M 'P 21/c'
_cod_original_formula_sum 'C72 H62 Co4.50 N34 O12 W3'
_cod_database_code 7223869
_shelx_estimated_absorpt_t_min 0.477
_shelx_estimated_absorpt_t_max 0.562

loop_
_symmetry_equiv_pos_as_xyz
'x, y, z'
'-x, y+1/2, -z+1/2'
'-x, -y, -z'
'x, -y-1/2, z-1/2'

loop_
_atom_site_label
_atom_site_type_symbol
_atom_site_fract_x
_atom_site_fract_y
_atom_site_fract_z
_atom_site_U_iso_or_equiv
_atom_site_adp_type
_atom_site_occupancy
_atom_site_site_symmetry_order
_atom_site_calc_flag
_atom_site_refinement_flags_posn
_atom_site_refinement_flags_adp
_atom_site_refinement_flags_occupancy
Co1 Co 0 0 0 0.0255(5) Uani 1 2 d S . P
Co2 Co 0.32657(12) 0.14881(10) 0.08919(8) 0.0338(4) Uani 1 1 d . . .
Co3 Co 0.02584(13) 0.24567(9) 0.14546(8) 0.0365(5) Uani 1 1 d . . .
Co4 Co 0.26672(13) -0.20499(11) 0.13408(8) 0.0390(5) Uani 1 1 d . . .
Co5 Co 0.01051(12) 0.10944(9) -0.19212(7) 0.0324(4) Uani 1 1 d . . .
W1 W 0.22894(4) 0.03395(3) 0.20906(2) 0.03884(17) Uani 1 1 d D . .
W2 W 0.04108(4) 0.26336(3) -0.03086(2) 0.02983(15) Uani 1 1 d . . .
W3 W 0.21564(4) -0.07166(3) -0.04313(2) 0.02989(15) Uani 1 1 d D . .
C11 C 0.1444(10) 0.0198(7) 0.1237(6) 0.038(4) Uani 1 1 d . . .
C12 C 0.2815(9) 0.0809(7) 0.1695(6) 0.037(3) Uani 1 1 d . . .
C13 C 0.1439(10) 0.1178(7) 0.1805(6) 0.039(4) Uani 1 1 d . . .
C14 C 0.2505(10) -0.0653(10) 0.1870(6) 0.048(4) Uani 1 1 d . . .
C15 C 0.1302(10) -0.0228(7) 0.1997(6) 0.037(4) Uani 1 1 d . . .
C16 C 0.3469(13) 0.0069(11) 0.2650(9) 0.081(7) Uani 1 1 d . . .
C17 C 0.2905(12) 0.1246(15) 0.2581(10) 0.128(13) Uani 1 1 d . U .
C18A C 0.2253(16) 0.0554(15) 0.2812(7) 0.050(6) Uani 0.6 1 d D U P
C18B C 0.245(2) -0.012(2) 0.2813(12) 0.046(9) Uani 0.4 1 d D U P
C201 C 0.5135(11) 0.1055(12) 0.0900(9) 0.074(6) Uani 1 1 d . . .
H201 H 0.5017 0.0591 0.0826 0.074 Uiso 1 1 calc R U .
C202 C 0.5616(12) 0.1385(14) 0.0777(10) 0.090(8) Uani 1 1 d . . .
H202 H 0.5856 0.1131 0.0638 0.09 Uiso 1 1 calc R U .
C203 C 0.5756(14) 0.2076(15) 0.0852(11) 0.102(9) Uani 1 1 d . . .
H203 H 0.6068 0.2292 0.0752 0.102 Uiso 1 1 calc R U .
C204 C 0.5432(11) 0.2436(12) 0.1076(8) 0.072(6) Uani 1 1 d . . .
H204 H 0.5529 0.2904 0.1132 0.087 Uiso 1 1 calc R U .
C205 C 0.4960(9) 0.2129(10) 0.1224(6) 0.049(4) Uani 1 1 d . . .
C206 C 0.4628(11) 0.2514(8) 0.1487(7) 0.048(4) Uani 1 1 d . . .
C207 C 0.5064(10) 0.3060(9) 0.1821(8) 0.056(5) Uani 1 1 d . . .
H207 H 0.5563 0.315 0.1893 0.067 Uiso 1 1 calc R U .
C208 C 0.4759(13) 0.3463(10) 0.2043(9) 0.075(6) Uani 1 1 d . . .
H208 H 0.5053 0.3822 0.2274 0.09 Uiso 1 1 calc R U .
C209 C 0.3989(14) 0.3330(11) 0.1919(10) 0.090(8) Uani 1 1 d . . .
H209 H 0.3756 0.3606 0.2052 0.108 Uiso 1 1 calc R U .
C210 C 0.3588(12) 0.2752(8) 0.1582(7) 0.060(5) Uani 1 1 d . . .
H210 H 0.3089 0.2645 0.1503 0.072 Uiso 1 1 calc R U .
C21 C 0.0320(8) 0.1553(7) -0.0182(5) 0.030(3) Uani 1 1 d . . .
C22 C 0.1554(10) 0.2236(8) 0.0199(6) 0.037(4) Uani 1 1 d . . .
C23 C 0.0222(8) 0.2615(7) 0.0341(5) 0.032(3) Uani 1 1 d . . .
C24 C -0.0822(9) 0.2377(7) -0.0730(5) 0.032(3) Uani 1 1 d . U .
C25 C 0.0209(8) 0.2109(7) -0.1025(6) 0.032(3) Uani 1 1 d . . .
C26 C 0.1092(11) 0.3450(7) 0.0255(7) 0.046(4) Uani 1 1 d . . .
C27 C -0.0318(11) 0.3531(7) -0.0720(7) 0.052(5) Uani 1 1 d . . .
C28 C 0.1049(11) 0.3155(7) -0.0614(7) 0.048(4) Uani 1 1 d . . .
C301 C -0.1129(13) 0.4019(10) 0.0733(8) 0.073(6) Uani 1 1 d . . .
H301 H -0.1555 0.3841 0.0733 0.073 Uiso 1 1 calc R U .
C302 C -0.1255(17) 0.4532(12) 0.0346(10) 0.095(7) Uani 1 1 d . U .
H302 H -0.1756 0.4707 0.0107 0.095 Uiso 1 1 calc R U .
C303 C -0.0660(16) 0.4750(10) 0.0332(9) 0.076(6) Uani 1 1 d . U .
H303 H -0.0743 0.5065 0.0068 0.076 Uiso 1 1 calc R U .
C304 C 0.0080(13) 0.4525(7) 0.0699(7) 0.058(5) Uani 1 1 d . U .
H304 H 0.0504 0.4691 0.0691 0.069 Uiso 1 1 calc R U .
C305 C 0.0202(12) 0.4036(8) 0.1092(7) 0.049(4) Uani 1 1 d . . .
C306 C 0.1033(10) 0.3840(7) 0.1520(6) 0.043(4) Uani 1 1 d . . .
C307 C 0.1614(13) 0.4307(8) 0.1667(7) 0.061(5) Uani 1 1 d . . .
H307 H 0.1494 0.4745 0.1518 0.073 Uiso 1 1 calc R U .
C308 C 0.2389(15) 0.4119(11) 0.2043(9) 0.073(7) Uani 1 1 d . . .
H308 H 0.28 0.442 0.2137 0.088 Uiso 1 1 calc R U .
C309 C 0.2532(11) 0.3478(11) 0.2272(7) 0.063(5) Uani 1 1 d . . .
H309 H 0.3042 0.3343 0.2536 0.076 Uiso 1 1 calc R U .
C310 C 0.1906(11) 0.3039(9) 0.2102(7) 0.049(4) Uani 1 1 d . . .
H310 H 0.2007 0.2603 0.2255 0.058 Uiso 1 1 calc R U .
C31 C 0.1226(8) -0.0489(7) -0.0304(5) 0.026(3) Uani 1 1 d . . .
C32 C 0.2571(9) 0.0154(8) 0.0126(5) 0.033(3) Uani 1 1 d . . .
C33 C 0.1234(11) -0.1474(8) -0.0858(6) 0.044(4) Uani 1 1 d . . .
C34 C 0.2460(9) -0.1214(7) 0.0322(6) 0.035(3) Uani 1 1 d . . .
C35 C 0.1448(9) 0.0100(7) -0.0994(5) 0.032(3) Uani 1 1 d . . .
C36 C 0.2863(11) -0.1623(9) -0.0309(7) 0.055(5) Uani 1 1 d . . .
C37 C 0.2075(12) -0.0924(9) -0.1176(8) 0.060(5) Uani 1 1 d . . .
C38A C 0.3163(14) -0.0249(11) -0.0389(10) 0.044(6) Uani 0.7 1 d . . P
C38B C 0.3440(13) -0.063(3) 0.0027(19) 0.047(10) Uani 0.3 1 d D U P
C401 C 0.4736(18) -0.269(3) 0.180(2) 0.22(2) Uani 1 1 d . U .
H401 H 0.4871 -0.2325 0.1663 0.218 Uiso 1 1 calc R U .
C402 C 0.508(3) -0.342(3) 0.189(2) 0.207(17) Uani 1 1 d . U .
H402 H 0.5423 -0.3479 0.1769 0.207 Uiso 1 1 d R U .
C403 C 0.488(3) -0.384(3) 0.216(2) 0.29(3) Uani 1 1 d . U .
H403 H 0.5162 -0.4261 0.2245 0.288 Uiso 1 1 d R U .
C404 C 0.433(2) -0.3848(18) 0.2192(17) 0.167(15) Uani 1 1 d . U .
H404 H 0.4129 -0.426 0.2231 0.2 Uiso 1 1 calc R U .
C405 C 0.394(2) -0.3185(16) 0.2167(16) 0.150(17) Uani 1 1 d . U .
C406 C 0.335(2) -0.3122(13) 0.2224(10) 0.115(12) Uani 1 1 d . . .
C407 C 0.348(4) -0.3529(19) 0.2640(13) 0.22(4) Uani 1 1 d . . .
H407 H 0.3919 -0.3813 0.2814 0.269 Uiso 1 1 calc R U .
C408 C 0.298(3) -0.352(2) 0.2800(11) 0.20(3) Uani 1 1 d . . .
H408 H 0.3083 -0.3781 0.3098 0.246 Uiso 1 1 calc R U .
C409 C 0.225(2) -0.3094(17) 0.2498(11) 0.131(14) Uani 1 1 d . . .
H409 H 0.1853 -0.3099 0.2564 0.157 Uiso 1 1 calc R U .
C410 C 0.2243(17) -0.2686(13) 0.2103(8) 0.095(9) Uani 1 1 d . . .
H410 H 0.1835 -0.2372 0.1919 0.114 Uiso 1 1 calc R U .
C42 C 0.2967(16) 0.1772(14) -0.0265(8) 0.107(10) Uani 1 1 d . . .
H42A H 0.2804 0.218 -0.0482 0.161 Uiso 1 1 calc R U .
H42B H 0.2511 0.1513 -0.0347 0.161 Uiso 1 1 calc R U .
H42C H 0.3289 0.1498 -0.0342 0.161 Uiso 1 1 calc R U .
C43 C 0.0339(14) 0.1740(7) 0.2455(8) 0.070(6) Uani 1 1 d . . .
H43A H 0.0636 0.1778 0.2843 0.104 Uiso 1 1 calc R U .
H43B H 0.0517 0.1349 0.2352 0.104 Uiso 1 1 calc R U .
H43C H -0.0209 0.1687 0.2321 0.104 Uiso 1 1 calc R U .
C44 C 0.259(2) -0.3038(12) 0.0463(11) 0.158(16) Uani 1 1 d . . .
H44A H 0.2707 -0.2616 0.0356 0.237 Uiso 1 1 calc R U .
H44B H 0.204 -0.3147 0.0215 0.237 Uiso 1 1 calc R U .
H44C H 0.2905 -0.34 0.0459 0.237 Uiso 1 1 calc R U .
C45 C -0.1272(17) 0.1839(14) -0.2985(10) 0.099(10) Uani 1 1 d . . .
C46 C -0.1953(19) 0.2143(17) -0.3524(11) 0.148(14) Uani 1 1 d . . .
H46A H -0.2161 0.2539 -0.345 0.222 Uiso 1 1 calc R U .
H46B H -0.2361 0.1806 -0.3711 0.222 Uiso 1 1 calc R U .
H46C H -0.1761 0.2274 -0.3747 0.222 Uiso 1 1 calc R U .
C501 C 0.2155(12) 0.1687(11) -0.1612(7) 0.066(6) Uani 1 1 d . . .
H501 H 0.2127 0.2124 -0.1496 0.066 Uiso 1 1 calc R U .
C502 C 0.2888(15) 0.1401(13) -0.1450(9) 0.086(7) Uani 1 1 d . . .
H502 H 0.3341 0.1666 -0.1251 0.086 Uiso 1 1 calc R U .
C503 C 0.2951(15) 0.0707(11) -0.1587(9) 0.073(6) Uani 1 1 d . . .
H503 H 0.3436 0.0498 -0.1455 0.073 Uiso 1 1 calc R U .
C504 C 0.2244(13) 0.0366(12) -0.1929(8) 0.069(6) Uani 1 1 d . . .
H504 H 0.2259 -0.0073 -0.2047 0.083 Uiso 1 1 calc R U .
C505 C 0.1522(12) 0.0651(9) -0.2101(7) 0.055(5) Uani 1 1 d . . .
C506 C 0.0754(12) 0.0274(8) -0.2488(7) 0.050(4) Uani 1 1 d . . .
C507 C 0.0753(15) -0.0217(11) -0.2845(9) 0.078(7) Uani 1 1 d . . .
H507 H 0.122 -0.0337 -0.2814 0.094 Uiso 1 1 calc R U .
C508 C 0.0052(13) -0.0514(8) -0.3237(8) 0.055(5) Uani 1 1 d . . .
H508 H 0.0036 -0.0828 -0.3481 0.066 Uiso 1 1 calc R U .
C509 C -0.0603(15) -0.0344(10) -0.3262(9) 0.074(6) Uani 1 1 d . . .
H509 H -0.1084 -0.0533 -0.3527 0.088 Uiso 1 1 calc R U .
C510 C -0.0556(13) 0.0117(10) -0.2887(7) 0.064(5) Uani 1 1 d . . .
H510 H -0.102 0.0225 -0.2908 0.077 Uiso 1 1 calc R U .
N11 N 0.0974(8) 0.0104(6) 0.0794(5) 0.039(3) Uani 1 1 d . . .
N12 N 0.3064(7) 0.1055(6) 0.1458(5) 0.037(3) Uani 1 1 d . . .
N13 N 0.1020(8) 0.1622(6) 0.1652(5) 0.041(3) Uani 1 1 d . . .
N14 N 0.2602(8) -0.1158(7) 0.1719(5) 0.044(3) Uani 1 1 d . . .
N15 N 0.0791(9) -0.0528(6) 0.1946(5) 0.045(3) Uani 1 1 d . . .
N16 N 0.4114(15) -0.0134(10) 0.2950(12) 0.200(18) Uani 1 1 d . . .
N17 N 0.3173(14) 0.1717(13) 0.2831(10) 0.148(10) Uani 1 1 d . U .
N18A N 0.2203(16) 0.0626(17) 0.3197(7) 0.080(9) Uani 0.6 1 d D U P
N18B N 0.259(3) -0.038(2) 0.3217(13) 0.078(12) Uani 0.4 1 d D U P
N21 N 0.0234(7) 0.0996(5) -0.0128(4) 0.028(2) Uani 1 1 d . . .
N22 N 0.2171(8) 0.1986(6) 0.0501(5) 0.041(3) Uani 1 1 d . . .
N23 N 0.0114(7) 0.2593(6) 0.0694(5) 0.036(3) Uani 1 1 d . . .
N24 N -0.1444(8) 0.2205(6) -0.0907(5) 0.039(3) Uani 1 1 d . U .
N25 N 0.0146(8) 0.1804(6) -0.1376(5) 0.037(3) Uani 1 1 d . . .
N26 N 0.1476(9) 0.3884(7) 0.0545(6) 0.053(4) Uani 1 1 d . . .
N27 N -0.0715(9) 0.3968(6) -0.0935(6) 0.058(4) Uani 1 1 d . . .
N28 N 0.1392(9) 0.3430(7) -0.0763(6) 0.057(4) Uani 1 1 d . . .
N31 N 0.0760(7) -0.0368(5) -0.0226(4) 0.032(3) Uani 1 1 d . . .
N32 N 0.2767(7) 0.0608(6) 0.0398(5) 0.036(3) Uani 1 1 d . . .
N33 N 0.0732(8) -0.1844(7) -0.1104(5) 0.041(3) Uani 1 1 d . . .
N34 N 0.2615(8) -0.1478(6) 0.0717(5) 0.040(3) Uani 1 1 d . . .
N35 N 0.1030(8) 0.0492(6) -0.1296(5) 0.039(3) Uani 1 1 d . . .
N36 N 0.3200(13) -0.2084(9) -0.0276(8) 0.097(7) Uani 1 1 d . . .
N37 N 0.2001(14) -0.1068(9) -0.1575(7) 0.101(8) Uani 1 1 d . . .
N38A N 0.3697(11) -0.0014(9) -0.0351(9) 0.048(5) Uani 0.7 1 d . . P
N38B N 0.4147(7) -0.056(3) 0.0289(19) 0.066(11) Uani 0.3 1 d D U P
N45 N -0.0748(12) 0.1681(7) -0.2591(6) 0.075(6) Uani 1 1 d . . .
N52 N 0.4832(8) 0.1442(7) 0.1138(5) 0.046(3) Uani 1 1 d . . .
N53 N -0.0413(9) 0.3797(6) 0.1090(6) 0.049(3) Uani 1 1 d . . .
N54 N 0.4193(12) -0.2664(16) 0.1953(9) 0.114(8) Uani 1 1 d . . .
N55 N 0.1493(10) 0.1325(7) -0.1935(6) 0.056(4) Uani 1 1 d . . .
N62 N 0.3904(7) 0.2359(6) 0.1374(5) 0.040(3) Uani 1 1 d . . .
N63 N 0.1166(9) 0.3206(6) 0.1734(5) 0.046(3) Uani 1 1 d . . .
N64 N 0.2776(11) -0.2711(8) 0.1969(6) 0.068(5) Uani 1 1 d . . .
N65 N 0.0112(8) 0.0421(6) -0.2494(5) 0.037(3) Uani 1 1 d . . .
O42 O 0.3392(7) 0.1949(6) 0.0278(4) 0.054(3) Uani 1 1 d . . .
H42 H 0.3601 0.2335 0.0317 0.081 Uiso 1 1 d R U .
O43 O 0.0445(8) 0.2347(5) 0.2228(4) 0.055(3) Uani 1 1 d . . .
H43 H 0.0583 0.2667 0.2456 0.083 Uiso 1 1 d R U .
O44 O 0.2739(7) -0.2972(6) 0.0975(5) 0.060(3) Uani 1 1 d . . .
H44 H 0.2736 -0.3355 0.1103 0.09 Uiso 1 1 d R U .
O52 O 0.4371(6) 0.1103(5) 0.1275(4) 0.043(3) Uani 1 1 d . . .
O53 O -0.0336(7) 0.3311(5) 0.1436(4) 0.046(3) Uani 1 1 d . . .
O54 O 0.3859(8) -0.2016(8) 0.1853(5) 0.071(4) Uani 1 1 d . . .
O55 O 0.0844(8) 0.1631(5) -0.2065(5) 0.054(3) Uani 1 1 d . . .
C1S C 0.4918(13) 0.4626(10) 0.3165(8) 0.064(5) Uani 1 1 d . . .
C2S C 0.5737(14) 0.4538(12) 0.3484(10) 0.103(9) Uani 1 1 d . . .
H2A H 0.5858 0.4075 0.3615 0.155 Uiso 1 1 calc R U .
H2B H 0.5962 0.4848 0.3786 0.155 Uiso 1 1 calc R U .
H2C H 0.5952 0.4631 0.3268 0.155 Uiso 1 1 calc R U .
N1S N 0.4242(12) 0.4697(9) 0.2920(8) 0.083(5) Uani 1 1 d . . .
C3S C 0.260(5) 0.343(3) -0.099(3) 0.06(2) Uiso 0.25 1 d D . P
O3S O 0.263(3) 0.405(2) -0.0675(18) 0.055(12) Uiso 0.25 1 d D . P
C4S C 0.250(5) -0.439(5) -0.036(3) 0.08(3) Uiso 0.25 1 d D . P
O4S O 0.273(2) -0.4467(17) -0.0745(13) 0.097(10) Uiso 0.5 1 d D . P
C5S C 0.518(6) -0.235(3) 0.083(4) 0.22(4) Uani 0.5 1 d D U P
O5S O 0.518(2) -0.168(2) 0.1014(17) 0.124(12) Uani 0.5 1 d D U P
O6S O 0.2343(8) 0.5898(6) 0.1277(6) 0.080(4) Uani 1 1 d . . .
H6A H 0.1938 0.5919 0.0962 0.119 Uiso 1 1 d R U .
H6B H 0.1916 0.6054 0.1334 0.119 Uiso 1 1 d R U .
O7S O 0.2865(13) 0.4727(9) 0.1089(11) 0.175(11) Uani 1 1 d . . .
H7A H 0.274 0.5111 0.1195 0.262 Uiso 1 1 d R U .
H7B H 0.2424 0.4463 0.0838 0.209 Uiso 1 1 d R U .
O8S O 0.417(4) 0.500(4) 0.126(3) 0.11(2) Uiso 0.25 1 d . . P
O9S O 0.511(3) 0.433(3) 0.089(2) 0.20(2) Uiso 0.5 1 d . . P
O10S O 0.365(2) 0.3329(15) 0.0331(12) 0.102(12) Uani 0.5 1 d . . P
O11S O 0.376(3) -0.350(2) -0.0189(18) 0.153(16) Uiso 0.5 1 d . . P

loop_
_atom_site_aniso_label
_atom_site_aniso_U_11
_atom_site_aniso_U_22
_atom_site_aniso_U_33
_atom_site_aniso_U_23
_atom_site_aniso_U_13
_atom_site_aniso_U_12
Co1 0.0374(15) 0.0181(11) 0.0328(13) 0.0017(10) 0.0267(12) -0.0001(11)
Co2 0.0399(12) 0.0295(10) 0.0399(10) -0.0044(8) 0.0269(10) -0.0056(9)
Co3 0.0580(14) 0.0266(10) 0.0426(11) -0.0086(8) 0.0387(11) -0.0085(9)
Co4 0.0442(13) 0.0409(11) 0.0424(11) 0.0130(9) 0.0304(10) 0.0098(10)
Co5 0.0541(13) 0.0223(9) 0.0367(10) 0.0022(8) 0.0350(10) -0.0017(9)
W1 0.0407(4) 0.0496(4) 0.0346(3) 0.0000(3) 0.0259(3) -0.0044(3)
W2 0.0488(4) 0.0159(2) 0.0383(3) 0.0016(2) 0.0325(3) -0.0001(2)
W3 0.0429(4) 0.0242(3) 0.0379(3) -0.0006(2) 0.0320(3) -0.0009(2)
C11 0.061(11) 0.030(8) 0.044(9) 0.004(7) 0.042(9) -0.003(7)
C12 0.053(10) 0.021(7) 0.044(8) -0.001(6) 0.032(8) 0.002(6)
C13 0.062(11) 0.023(7) 0.044(8) -0.010(7) 0.037(9) -0.014(7)
C14 0.043(10) 0.073(12) 0.034(8) 0.002(8) 0.025(8) 0.007(9)
C15 0.062(11) 0.030(7) 0.047(8) -0.008(7) 0.048(9) -0.003(7)
C16 0.059(14) 0.061(13) 0.077(14) -0.013(11) 0.007(12) 0.003(11)
C17 0.040(12) 0.15(2) 0.103(18) -0.094(18) -0.019(12) 0.038(13)
C18A 0.042(10) 0.056(11) 0.054(9) 0.003(8) 0.028(8) -0.002(8)
C18B 0.044(12) 0.054(13) 0.051(11) 0.005(8) 0.033(9) -0.012(9)
C201 0.053(12) 0.087(15) 0.100(16) -0.026(13) 0.053(13) 0.006(11)
C202 0.053(13) 0.13(2) 0.116(18) -0.067(17) 0.068(14) -0.024(14)
C203 0.090(18) 0.14(2) 0.14(2) -0.047(19) 0.097(18) -0.044(17)
C204 0.058(12) 0.100(16) 0.089(15) -0.001(13) 0.059(12) -0.018(12)
C205 0.034(9) 0.065(11) 0.043(9) -0.015(8) 0.018(8) -0.017(8)
C206 0.072(13) 0.042(9) 0.049(9) -0.010(8) 0.044(10) -0.008(8)
C207 0.044(10) 0.055(10) 0.096(14) -0.008(10) 0.055(11) -0.008(8)
C208 0.076(15) 0.047(11) 0.104(17) -0.028(11) 0.049(14) -0.020(10)
C209 0.078(17) 0.068(14) 0.12(2) -0.042(14) 0.050(16) -0.009(12)
C210 0.074(14) 0.039(9) 0.069(12) -0.024(9) 0.041(11) -0.008(9)
C21 0.036(8) 0.034(8) 0.022(6) -0.003(6) 0.017(6) 0.008(6)
C22 0.054(10) 0.040(8) 0.032(7) -0.022(7) 0.034(8) -0.027(8)
C23 0.030(8) 0.022(6) 0.030(7) -0.002(6) 0.007(6) -0.003(6)
C24 0.045(6) 0.034(6) 0.028(6) -0.010(5) 0.027(5) 0.007(5)
C25 0.037(8) 0.025(7) 0.049(8) 0.004(6) 0.034(7) 0.006(6)
C26 0.078(13) 0.024(7) 0.066(11) -0.001(8) 0.058(10) -0.004(8)
C27 0.083(14) 0.015(7) 0.079(12) 0.016(8) 0.058(11) 0.012(8)
C28 0.076(13) 0.026(7) 0.053(10) 0.001(7) 0.042(10) -0.008(8)
C301 0.068(15) 0.063(13) 0.078(14) 0.011(11) 0.033(12) 0.020(11)
C302 0.106(15) 0.078(16) 0.092(17) 0.028(14) 0.048(15) 0.035(14)
C303 0.124(16) 0.038(10) 0.074(13) 0.005(10) 0.059(12) 0.016(11)
C304 0.108(13) 0.016(7) 0.055(10) -0.008(7) 0.048(10) -0.006(8)
C305 0.080(14) 0.027(8) 0.063(11) -0.013(8) 0.052(11) -0.010(8)
C306 0.065(12) 0.027(7) 0.051(9) -0.013(7) 0.041(9) -0.014(8)
C307 0.086(16) 0.030(9) 0.056(11) 0.007(8) 0.032(11) -0.007(9)
C308 0.109(19) 0.066(13) 0.086(15) -0.024(12) 0.080(15) -0.049(13)
C309 0.042(11) 0.097(16) 0.054(11) -0.009(11) 0.029(9) -0.013(11)
C310 0.065(13) 0.041(9) 0.054(10) -0.007(8) 0.041(10) -0.009(9)
C31 0.025(7) 0.034(7) 0.027(6) 0.004(6) 0.019(6) 0.001(6)
C32 0.038(9) 0.043(8) 0.027(7) -0.004(7) 0.025(7) -0.005(7)
C33 0.068(12) 0.039(9) 0.042(9) 0.004(7) 0.041(9) 0.016(9)
C34 0.055(10) 0.020(6) 0.053(9) 0.002(6) 0.046(8) -0.003(6)
C35 0.046(9) 0.027(7) 0.031(7) 0.003(6) 0.025(7) 0.007(7)
C36 0.070(12) 0.059(11) 0.078(12) 0.007(9) 0.067(11) 0.024(10)
C37 0.073(13) 0.052(11) 0.085(14) 0.021(10) 0.062(12) 0.026(10)
C38A 0.053(15) 0.033(11) 0.064(15) -0.016(11) 0.044(13) -0.008(11)
C38B 0.049(10) 0.047(11) 0.046(11) -0.001(3) 0.027(6) 0.001(3)
C401 0.07(2) 0.26(3) 0.32(6) 0.03(4) 0.11(3) 0.06(3)
C402 0.17(2) 0.23(2) 0.24(3) 0.009(17) 0.129(19) 0.037(16)
C403 0.13(3) 0.41(6) 0.33(7) 0.22(5) 0.13(4) 0.18(4)
C404 0.10(2) 0.13(2) 0.25(4) 0.04(3) 0.08(3) 0.06(2)
C405 0.08(2) 0.085(19) 0.16(3) 0.047(19) -0.02(2) 0.045(17)
C406 0.11(2) 0.073(17) 0.060(14) 0.018(13) -0.023(16) 0.010(17)
C407 0.44(9) 0.10(2) 0.07(2) -0.002(18) 0.09(3) -0.10(4)
C408 0.30(6) 0.15(3) 0.041(15) 0.027(18) 0.01(2) -0.14(4)
C409 0.20(4) 0.15(3) 0.079(18) -0.052(19) 0.10(2) -0.11(3)
C410 0.14(2) 0.108(19) 0.055(12) -0.018(13) 0.060(15) -0.057(17)
C42 0.13(2) 0.12(2) 0.044(11) 0.007(13) 0.032(14) -0.046(18)
C43 0.15(2) 0.021(8) 0.087(13) -0.011(8) 0.097(15) -0.021(10)
C44 0.35(5) 0.049(14) 0.13(2) -0.017(15) 0.16(3) -0.01(2)
C45 0.13(2) 0.13(2) 0.068(14) -0.044(15) 0.073(17) -0.091(19)
C46 0.17(3) 0.18(3) 0.09(2) 0.03(2) 0.07(2) 0.10(3)
C501 0.067(14) 0.069(13) 0.059(11) -0.015(10) 0.031(11) -0.040(11)
C502 0.072(17) 0.094(18) 0.083(16) 0.018(14) 0.036(14) -0.014(14)
C503 0.104(19) 0.070(14) 0.074(14) 0.026(12) 0.067(15) 0.019(13)
C504 0.084(16) 0.098(16) 0.057(11) -0.002(11) 0.059(12) -0.010(14)
C505 0.085(15) 0.048(10) 0.063(11) 0.009(9) 0.060(11) 0.009(10)
C506 0.085(14) 0.043(9) 0.048(9) -0.006(8) 0.052(10) 0.001(9)
C507 0.11(2) 0.083(15) 0.079(14) -0.006(12) 0.080(15) 0.015(14)
C508 0.093(15) 0.038(9) 0.067(12) -0.007(9) 0.065(12) -0.006(10)
C509 0.112(19) 0.060(12) 0.087(14) -0.016(11) 0.078(15) -0.020(12)
C510 0.080(15) 0.065(12) 0.055(11) -0.013(10) 0.041(11) -0.007(11)
N11 0.063(9) 0.029(6) 0.045(8) 0.010(6) 0.042(8) 0.008(6)
N12 0.040(7) 0.041(7) 0.041(7) -0.012(6) 0.030(6) -0.011(6)
N13 0.054(9) 0.028(6) 0.052(8) -0.004(6) 0.036(7) -0.009(6)
N14 0.056(9) 0.050(8) 0.044(7) 0.008(7) 0.038(7) 0.005(7)
N15 0.070(10) 0.034(7) 0.053(8) -0.005(6) 0.049(8) -0.004(7)
N16 0.109(19) 0.050(12) 0.19(3) -0.054(14) -0.076(18) 0.025(12)
N17 0.099(14) 0.135(14) 0.143(15) -0.093(12) 0.022(11) 0.030(11)
N18A 0.069(19) 0.14(3) 0.042(13) 0.002(16) 0.034(14) -0.020(19)
N18B 0.072(19) 0.09(2) 0.059(14) 0.029(14) 0.028(14) -0.017(15)
N21 0.043(7) 0.021(5) 0.030(6) 0.000(5) 0.027(6) 0.001(5)
N22 0.048(9) 0.038(7) 0.051(8) 0.000(6) 0.036(7) 0.001(6)
N23 0.050(8) 0.028(6) 0.043(7) 0.001(5) 0.033(7) 0.000(6)
N24 0.055(8) 0.030(6) 0.044(7) 0.001(6) 0.035(7) 0.008(6)
N25 0.066(9) 0.025(6) 0.041(7) 0.007(5) 0.042(7) 0.000(6)
N26 0.080(11) 0.029(7) 0.056(8) 0.000(7) 0.040(9) 0.000(7)
N27 0.052(9) 0.024(7) 0.088(11) 0.018(7) 0.031(9) 0.002(6)
N28 0.078(11) 0.053(9) 0.062(9) 0.001(7) 0.053(9) -0.011(8)
N31 0.050(8) 0.022(6) 0.037(6) -0.006(5) 0.033(6) -0.005(5)
N32 0.041(8) 0.033(6) 0.041(7) 0.002(6) 0.027(6) 0.002(6)
N33 0.047(8) 0.044(7) 0.038(7) -0.015(6) 0.028(7) -0.004(6)
N34 0.061(9) 0.026(6) 0.049(7) -0.001(6) 0.042(7) 0.001(6)
N35 0.057(9) 0.038(7) 0.037(6) -0.003(6) 0.035(7) 0.002(6)
N36 0.150(19) 0.082(12) 0.138(17) 0.046(12) 0.129(16) 0.069(13)
N37 0.22(2) 0.061(11) 0.088(12) 0.013(10) 0.125(16) 0.027(13)
N38A 0.048(12) 0.035(10) 0.088(15) -0.016(10) 0.055(12) -0.019(9)
N38B 0.050(10) 0.073(15) 0.071(14) -0.010(10) 0.032(9) -0.001(9)
N45 0.133(17) 0.027(7) 0.036(8) 0.006(7) 0.028(10) 0.011(9)
N52 0.036(8) 0.064(9) 0.048(7) -0.004(7) 0.028(7) 0.009(7)
N53 0.072(11) 0.031(7) 0.057(8) 0.004(7) 0.045(9) 0.006(7)
N54 0.056(13) 0.16(2) 0.109(17) 0.018(17) 0.033(13) 0.045(15)
N55 0.089(12) 0.046(8) 0.069(10) -0.003(7) 0.066(10) -0.003(8)
N62 0.034(7) 0.038(7) 0.048(7) 0.002(6) 0.023(6) -0.003(6)
N63 0.077(11) 0.033(7) 0.051(8) -0.015(6) 0.049(8) -0.013(7)
N64 0.079(13) 0.067(11) 0.047(9) 0.017(8) 0.027(9) -0.007(10)
N65 0.063(9) 0.025(6) 0.039(6) 0.001(5) 0.039(7) 0.000(6)
O42 0.059(8) 0.060(7) 0.047(6) -0.001(6) 0.032(6) -0.012(6)
O43 0.114(11) 0.029(5) 0.059(7) -0.018(5) 0.070(8) -0.024(6)
O44 0.083(10) 0.052(7) 0.070(8) 0.011(6) 0.057(8) 0.017(7)
O52 0.044(7) 0.040(6) 0.054(6) 0.002(5) 0.032(6) 0.005(5)
O53 0.066(8) 0.035(6) 0.057(7) -0.009(5) 0.048(6) -0.002(5)
O54 0.055(9) 0.090(10) 0.065(8) 0.012(8) 0.030(7) 0.007(8)
O55 0.080(9) 0.034(6) 0.082(8) -0.003(6) 0.066(8) -0.004(6)
C1S 0.055(13) 0.055(12) 0.062(12) -0.016(10) 0.018(11) 0.006(10)
C2S 0.074(17) 0.077(16) 0.107(19) -0.031(14) 0.016(15) 0.013(13)
N1S 0.072(13) 0.065(12) 0.095(14) 0.010(10) 0.035(12) -0.001(10)
C5S 0.21(5) 0.22(5) 0.22(5) 0.00(2) 0.12(3) -0.01(2)
O5S 0.087(17) 0.15(2) 0.16(2) -0.012(16) 0.086(16) -0.010(15)
O6S 0.081(10) 0.046(7) 0.119(12) 0.013(8) 0.059(10) 0.011(7)
O7S 0.15(2) 0.062(12) 0.25(3) -0.035(14) 0.07(2) -0.005(12)
O10S 0.12(3) 0.08(2) 0.075(19) 0.021(16) 0.031(19) -0.053(19)

loop_
_atom_type_symbol
_atom_type_description
_atom_type_scat_dispersion_real
_atom_type_scat_dispersion_imag
_atom_type_scat_source
C C 0.0033 0.0016 'International Tables Vol C Tables 4.2.6.8 and 6.1.1.4'
H H 0 0 'International Tables Vol C Tables 4.2.6.8 and 6.1.1.4'
N N 0.0061 0.0033 'International Tables Vol C Tables 4.2.6.8 and 6.1.1.4'
O O 0.0106 0.006 'International Tables Vol C Tables 4.2.6.8 and 6.1.1.4'
Co Co 0.3494 0.9721 'International Tables Vol C Tables 4.2.6.8 and 6.1.1.4'
W W -0.849 6.8722 'International Tables Vol C Tables 4.2.6.8 and 6.1.1.4'

loop_
_geom_angle_atom_site_label_1
_geom_angle_atom_site_label_2
_geom_angle_atom_site_label_3
_geom_angle
_geom_angle_site_symmetry_1
_geom_angle_site_symmetry_3
N21 Co1 N21 180 3 .
N21 Co1 N11 86.6(4) 3 3
N21 Co1 N11 93.4(4) . 3
N21 Co1 N11 93.4(4) 3 .
N21 Co1 N11 86.6(4) . .
N11 Co1 N11 180 3 .
N21 Co1 N31 90.9(4) 3 .
N21 Co1 N31 89.1(4) . .
N11 Co1 N31 91.3(4) 3 .
N11 Co1 N31 88.7(4) . .
N21 Co1 N31 89.1(4) 3 3
N21 Co1 N31 90.9(4) . 3
N11 Co1 N31 88.7(4) 3 3
N11 Co1 N31 91.3(4) . 3
N31 Co1 N31 180 . 3
O52 Co2 N12 92.5(5) . .
O52 Co2 N22 174.1(5) . .
N12 Co2 N22 91.0(5) . .
O52 Co2 N32 92.9(4) . .
N12 Co2 N32 89.5(4) . .
N22 Co2 N32 91.9(5) . .
O52 Co2 N62 80.8(5) . .
N12 Co2 N62 95.9(5) . .
N22 Co2 N62 94.1(5) . .
N32 Co2 N62 171.8(5) . .
O52 Co2 O42 91.1(4) . .
N12 Co2 O42 176.3(5) . .
N22 Co2 O42 85.4(5) . .
N32 Co2 O42 89.6(4) . .
N62 Co2 O42 85.3(4) . .
O53 Co3 N33 93.5(5) . 3
O53 Co3 N13 167.8(5) . .
N33 Co3 N13 93.3(5) 3 .
O53 Co3 O43 82.4(4) . .
N33 Co3 O43 92.0(5) 3 .
N13 Co3 O43 87.2(5) . .
O53 Co3 N23 97.5(4) . .
N33 Co3 N23 90.4(5) 3 .
N13 Co3 N23 92.7(5) . .
O43 Co3 N23 177.6(5) . .
O53 Co3 N63 79.8(5) . .
N33 Co3 N63 171.3(6) 3 .
N13 Co3 N63 94.3(5) . .
O43 Co3 N63 92.5(4) . .
N23 Co3 N63 85.1(5) . .
O54 Co4 N34 96.0(5) . .
O54 Co4 N24 170.3(5) . 3
N34 Co4 N24 93.7(5) . 3
O54 Co4 N14 88.5(6) . .
N34 Co4 N14 92.0(4) . .
N24 Co4 N14 92.7(5) 3 .
O54 Co4 O44 91.2(5) . .
N34 Co4 O44 89.6(4) . .
N24 Co4 O44 87.4(5) 3 .
N14 Co4 O44 178.4(4) . .
O54 Co4 N64 82.0(6) . .
N34 Co4 N64 174.7(6) . .
N24 Co4 N64 88.3(6) 3 .
N14 Co4 N64 92.8(6) . .
O44 Co4 N64 85.7(6) . .
O55 Co5 N25 95.2(4) . .
O55 Co5 N15 168.4(5) . 3
N25 Co5 N15 92.7(5) . 3
O55 Co5 N45 81.4(7) . .
N25 Co5 N45 91.5(5) . .
N15 Co5 N45 90.0(7) 3 .
O55 Co5 N35 93.5(5) . .
N25 Co5 N35 93.2(5) . .
N15 Co5 N35 94.5(5) 3 .
N45 Co5 N35 173.3(6) . .
O55 Co5 N65 80.4(4) . .
N25 Co5 N65 175.6(4) . .
N15 Co5 N65 91.5(5) 3 .
N45 Co5 N65 87.2(5) . .
N35 Co5 N65 87.7(5) . .
C16 W1 C11 136.5(8) . .
C16 W1 C14 71.3(7) . .
C11 W1 C14 72.4(6) . .
C16 W1 C12 81.0(8) . .
C11 W1 C12 74.9(5) . .
C14 W1 C12 88.8(5) . .
C16 W1 C18B 68.1(13) . .
C11 W1 C18B 133.6(11) . .
C14 W1 C18B 88.4(12) . .
C12 W1 C18B 148.2(11) . .
C16 W1 C15 123.3(8) . .
C11 W1 C15 72.1(5) . .
C14 W1 C15 80.1(6) . .
C12 W1 C15 147.0(5) . .
C18B W1 C15 63.0(11) . .
C16 W1 C13 144.3(7) . .
C11 W1 C13 71.8(5) . .
C14 W1 C13 143.3(6) . .
C12 W1 C13 89.6(5) . .
C18B W1 C13 110.9(12) . .
C15 W1 C13 81.6(5) . .
C16 W1 C17 72.0(8) . .
C11 W1 C17 132.7(9) . .
C14 W1 C17 141.7(7) . .
C12 W1 C17 75.0(10) . .
C18B W1 C17 87.9(14) . .
C15 W1 C17 130.6(9) . .
C13 W1 C17 72.3(7) . .
C16 W1 C18A 85.1(10) . .
C11 W1 C18A 136.4(8) . .
C14 W1 C18A 125.3(9) . .
C12 W1 C18A 136.2(8) . .
C18B W1 C18A 36.9(13) . .
C15 W1 C18A 73.0(8) . .
C13 W1 C18A 78.1(8) . .
C17 W1 C18A 61.2(11) . .
C22 W2 C23 91.3(5) . .
C22 W2 C24 143.6(5) . .
C23 W2 C24 78.2(5) . .
C22 W2 C21 71.5(5) . .
C23 W2 C21 75.9(5) . .
C24 W2 C21 72.1(5) . .
C22 W2 C26 74.4(6) . .
C23 W2 C26 71.3(5) . .
C24 W2 C26 131.8(5) . .
C21 W2 C26 131.5(5) . .
C22 W2 C25 93.9(5) . .
C23 W2 C25 145.7(5) . .
C24 W2 C25 77.6(5) . .
C21 W2 C25 73.7(5) . .
C26 W2 C25 142.5(5) . .
C22 W2 C27 147.1(6) . .
C23 W2 C27 96.4(6) . .
C24 W2 C27 69.2(6) . .
C21 W2 C27 141.3(6) . .
C26 W2 C27 77.9(7) . .
C25 W2 C27 97.3(6) . .
C22 W2 C28 78.1(6) . .
C23 W2 C28 143.8(5) . .
C24 W2 C28 129.1(6) . .
C21 W2 C28 130.4(5) . .
C26 W2 C28 72.5(6) . .
C25 W2 C28 70.2(5) . .
C27 W2 C28 76.8(6) . .
C37 W3 C31 128.9(6) . .
C37 W3 C33 73.6(6) . .
C31 W3 C33 71.4(5) . .
C37 W3 C38A 71.7(8) . .
C31 W3 C38A 141.6(6) . .
C33 W3 C38A 143.7(7) . .
C37 W3 C34 141.0(6) . .
C31 W3 C34 72.9(5) . .
C33 W3 C34 87.8(5) . .
C38A W3 C34 113.1(8) . .
C37 W3 C36 72.1(6) . .
C31 W3 C36 134.1(5) . .
C33 W3 C36 79.9(7) . .
C38A W3 C36 79.6(7) . .
C34 W3 C36 71.0(5) . .
C37 W3 C35 73.2(6) . .
C31 W3 C35 72.8(5) . .
C33 W3 C35 93.1(6) . .
C38A W3 C35 86.9(8) . .
C34 W3 C35 143.3(5) . .
C36 W3 C35 145.2(5) . .
C37 W3 C32 134.2(6) . .
C31 W3 C32 74.1(5) . .
C33 W3 C32 145.3(5) . .
C38A W3 C32 70.4(6) . .
C34 W3 C32 78.7(5) . .
C36 W3 C32 123.9(7) . .
C35 W3 C32 80.0(5) . .
C37 W3 C38B 92.7(15) . .
C31 W3 C38B 137.3(14) . .
C33 W3 C38B 140.4(15) . .
C38A W3 C38B 33.9(15) . .
C34 W3 C38B 80.0(15) . .
C36 W3 C38B 60.5(15) . .
C35 W3 C38B 118.8(15) . .
C32 W3 C38B 68.6(15) . .
N11 C11 W1 176.4(13) . .
N12 C12 W1 176.6(13) . .
N13 C13 W1 177.1(13) . .
N14 C14 W1 175.3(13) . .
N15 C15 W1 179.3(12) . .
N16 C16 W1 174.9(19) . .
N17 C17 W1 175(2) . .
N18A C18A C18B 106(3) . .
N18A C18A W1 175(3) . .
C18B C18A W1 70.1(11) . .
N18B C18B C18A 109(4) . .
N18B C18B W1 175(4) . .
C18A C18B W1 73.0(12) . .
C202 C201 N52 117(2) . .
C202 C201 H201 121.5 . .
N52 C201 H201 121.5 . .
C203 C202 C201 122.2(18) . .
C203 C202 H202 118.9 . .
C201 C202 H202 118.9 . .
C204 C203 C202 119(2) . .
C204 C203 H203 120.7 . .
C202 C203 H203 120.7 . .
C203 C204 C205 122(2) . .
C203 C204 H204 119 . .
C205 C204 H204 119 . .
N52 C205 C204 117.4(17) . .
N52 C205 C206 120.2(14) . .
C204 C205 C206 122.3(17) . .
N62 C206 C207 122.2(14) . .
N62 C206 C205 120.0(14) . .
C207 C206 C205 117.6(15) . .
C208 C207 C206 120.0(16) . .
C208 C207 H207 120 . .
C206 C207 H207 120 . .
C207 C208 C209 119.4(18) . .
C207 C208 H208 120.3 . .
C209 C208 H208 120.3 . .
C208 C209 C210 117.0(19) . .
C208 C209 H209 121.5 . .
C210 C209 H209 121.5 . .
N62 C210 C209 122.5(19) . .
N62 C210 H210 118.8 . .
C209 C210 H210 118.8 . .
N21 C21 W2 176.6(12) . .
N22 C22 W2 175.1(12) . .
N23 C23 W2 178.8(12) . .
N24 C24 W2 173.2(13) . .
N25 C25 W2 175.1(13) . .
N26 C26 W2 176.8(14) . .
N27 C27 W2 176.9(16) . .
N28 C28 W2 178.6(16) . .
N53 C301 C302 120(2) . .
N53 C301 H301 119.9 . .
C302 C301 H301 119.9 . .
C303 C302 C301 119(2) . .
C303 C302 H302 120.4 . .
C301 C302 H302 120.4 . .
C302 C303 C304 121(2) . .
C302 C303 H303 119.6 . .
C304 C303 H303 119.6 . .
C303 C304 C305 120(2) . .
C303 C304 H304 120.2 . .
C305 C304 H304 120.2 . .
N53 C305 C304 119.2(18) . .
N53 C305 C306 122.3(15) . .
C304 C305 C306 118.4(16) . .
N63 C306 C307 123.2(17) . .
N63 C306 C305 118.3(14) . .
C307 C306 C305 118.4(15) . .
C306 C307 C308 118.9(16) . .
C306 C307 H307 120.5 . .
C308 C307 H307 120.5 . .
C309 C308 C307 118.4(17) . .
C309 C308 H308 120.8 . .
C307 C308 H308 120.8 . .
C308 C309 C310 118.7(19) . .
C308 C309 H309 120.7 . .
C310 C309 H309 120.7 . .
N63 C310 C309 123.4(17) . .
N63 C310 H310 118.3 . .
C309 C310 H310 118.3 . .
N31 C31 W3 178.3(12) . .
N32 C32 W3 178.0(14) . .
N33 C33 W3 176.2(15) . .
N34 C34 W3 179.6(14) . .
N35 C35 W3 174.5(13) . .
N36 C36 W3 176.3(18) . .
N37 C37 W3 175(2) . .
N38A C38A C38B 104(3) . .
N38A C38A W3 178(2) . .
C38B C38A W3 73.6(15) . .
N38B C38B C38A 107(5) . .
N38B C38B N38A 72(4) . .
C38A C38B N38A 35.1(18) . .
N38B C38B W3 177(5) . .
C38A C38B W3 72.5(16) . .
N38A C38B W3 108(2) . .
N54 C401 C402 110(4) . .
N54 C401 H401 125.2 . .
C402 C401 H401 125.2 . .
C403 C402 C401 114(5) . .
C403 C402 H402 132.2 . .
C401 C402 H402 113.1 . .
C404 C403 C402 131(5) . .
C404 C403 H403 116.4 . .
C402 C403 H403 109.7 . .
C403 C404 C405 119(5) . .
C403 C404 H404 120.5 . .
C405 C404 H404 120.5 . .
C406 C405 N54 124(3) . .
C406 C405 C404 125(4) . .
N54 C405 C404 110(4) . .
N64 C406 C405 126(3) . .
N64 C406 C407 125(5) . .
C405 C406 C407 109(4) . .
C408 C407 C406 120(6) . .
C408 C407 H407 120 . .
C406 C407 H407 120 . .
C407 C408 C409 119(3) . .
C407 C408 H408 120.3 . .
C409 C408 H408 120.3 . .
C410 C409 C408 112(3) . .
C410 C409 H409 124 . .
C408 C409 H409 124 . .
N64 C410 C409 125(3) . .
N64 C410 H410 117.5 . .
C409 C410 H410 117.5 . .
O42 C42 H42A 109.5 . .
O42 C42 H42B 109.5 . .
H42A C42 H42B 109.5 . .
O42 C42 H42C 109.5 . .
H42A C42 H42C 109.5 . .
H42B C42 H42C 109.5 . .
O43 C43 H43A 109.5 . .
O43 C43 H43B 109.5 . .
H43A C43 H43B 109.5 . .
O43 C43 H43C 109.5 . .
H43A C43 H43C 109.5 . .
H43B C43 H43C 109.5 . .
O44 C44 H44A 109.5 . .
O44 C44 H44B 109.5 . .
H44A C44 H44B 109.5 . .
O44 C44 H44C 109.5 . .
H44A C44 H44C 109.5 . .
H44B C44 H44C 109.5 . .
N45 C45 C46 173(3) . .
C45 C46 H46A 109.5 . .
C45 C46 H46B 109.5 . .
H46A C46 H46B 109.5 . .
C45 C46 H46C 109.5 . .
H46A C46 H46C 109.5 . .
H46B C46 H46C 109.5 . .
N55 C501 C502 120(2) . .
N55 C501 H501 120.2 . .
C502 C501 H501 120.2 . .
C501 C502 C503 121(2) . .
C501 C502 H502 119.4 . .
C503 C502 H502 119.4 . .
C504 C503 C502 116(2) . .
C504 C503 H503 122 . .
C502 C503 H503 122 . .
C505 C504 C503 123(2) . .
C505 C504 H504 118.6 . .
C503 C504 H504 118.6 . .
C504 C505 N55 118.9(19) . .
C504 C505 C506 121.8(17) . .
N55 C505 C506 119.2(16) . .
N65 C506 C507 122.1(18) . .
N65 C506 C505 120.0(13) . .
C507 C506 C505 117.9(17) . .
C508 C507 C506 119.2(19) . .
C508 C507 H507 120.4 . .
C506 C507 H507 120.4 . .
C509 C508 C507 119.0(18) . .
C509 C508 H508 120.5 . .
C507 C508 H508 120.5 . .
C508 C509 C510 119(2) . .
C508 C509 H509 120.5 . .
C510 C509 H509 120.5 . .
N65 C510 C509 125(2) . .
N65 C510 H510 117.7 . .
C509 C510 H510 117.7 . .
C11 N11 Co1 172.0(12) . .
C12 N12 Co2 167.9(12) . .
C13 N13 Co3 173.3(13) . .
C14 N14 Co4 172.7(13) . .
C15 N15 Co5 175.2(13) . 3
C21 N21 Co1 173.9(11) . .
C22 N22 Co2 168.1(11) . .
C23 N23 Co3 163.6(12) . .
C24 N24 Co4 168.6(12) . 3
C25 N25 Co5 169.5(11) . .
C31 N31 Co1 170.3(11) . .
C32 N32 Co2 171.9(12) . .
C33 N33 Co3 168.6(12) . 3
C34 N34 Co4 168.2(13) . .
C35 N35 Co5 170.4(13) . .
C38A N38A N38B 77.7(18) . .
C38A N38A C38B 40.6(16) . .
N38B N38A C38B 37.1(10) . .
C38B N38B N38A 71(3) . .
C45 N45 Co5 163.3(18) . .
C205 N52 O52 120.7(12) . .
C205 N52 C201 122.7(16) . .
O52 N52 C201 116.6(15) . .
C301 N53 C305 120.9(17) . .
C301 N53 O53 117.3(16) . .
C305 N53 O53 121.8(15) . .
O54 N54 C401 110(3) . .
O54 N54 C405 120(2) . .
C401 N54 C405 130(4) . .
O55 N55 C501 115.2(16) . .
O55 N55 C505 123.5(16) . .
C501 N55 C505 121.3(18) . .
C210 N62 C206 118.9(14) . .
C210 N62 Co2 119.4(11) . .
C206 N62 Co2 121.7(10) . .
C310 N63 C306 117.3(15) . .
C310 N63 Co3 120.0(11) . .
C306 N63 Co3 122.5(12) . .
C406 N64 C410 118(2) . .
C406 N64 Co4 121(2) . .
C410 N64 Co4 120.4(16) . .
C506 N65 C510 115.9(14) . .
C506 N65 Co5 123.4(11) . .
C510 N65 Co5 120.6(11) . .
C42 O42 Co2 125.3(12) . .
C42 O42 H42 109.6 . .
Co2 O42 H42 122.6 . .
C43 O43 Co3 127.1(9) . .
C43 O43 H43 108.2 . .
Co3 O43 H43 124.7 . .
C44 O44 Co4 126.6(13) . .
C44 O44 H44 110.9 . .
Co4 O44 H44 120.2 . .
N52 O52 Co2 112.5(8) . .
N53 O53 Co3 115.0(8) . .
N54 O54 Co4 111.8(13) . .
N55 O55 Co5 116.1(9) . .
N1S C1S C2S 177(3) . .
C1S C2S H2A 109.5 . .
C1S C2S H2B 109.5 . .
H2A C2S H2B 109.5 . .
C1S C2S H2C 109.5 . .
H2A C2S H2C 109.5 . .
H2B C2S H2C 109.5 . .
H6A O6S H6B 76 . .
H7A O7S H7B 113.6 . .

loop_
_geom_bond_atom_site_label_1
_geom_bond_atom_site_label_2
_geom_bond_distance
_geom_bond_site_symmetry_2
Co1 N21 2.082(10) 3
Co1 N21 2.082(10) .
Co1 N11 2.089(14) 3
Co1 N11 2.089(14) .
Co1 N31 2.108(11) .
Co1 N31 2.108(11) 3
Co2 O52 2.024(10) .
Co2 N12 2.094(12) .
Co2 N22 2.098(14) .
Co2 N32 2.115(12) .
Co2 N62 2.137(13) .
Co2 O42 2.153(11) .
Co3 O53 2.039(10) .
Co3 N33 2.064(14) 3
Co3 N13 2.097(14) .
Co3 O43 2.103(10) .
Co3 N23 2.108(11) .
Co3 N63 2.133(13) .
Co4 O54 2.035(13) .
Co4 N34 2.098(12) .
Co4 N24 2.100(14) 3
Co4 N14 2.107(14) .
Co4 O44 2.140(12) .
Co4 N64 2.162(15) .
Co5 O55 2.050(11) .
Co5 N25 2.084(12) .
Co5 N15 2.092(14) 3
Co5 N45 2.113(15) .
Co5 N35 2.124(13) .
Co5 N65 2.140(11) .
W1 C16 2.10(2) .
W1 C11 2.150(16) .
W1 C14 2.159(19) .
W1 C12 2.162(15) .
W1 C18B 2.16(2) .
W1 C15 2.168(15) .
W1 C13 2.184(17) .
W1 C17 2.19(2) .
W1 C18A 2.200(8) .
W2 C22 2.103(18) .
W2 C23 2.142(14) .
W2 C24 2.156(16) .
W2 C21 2.164(14) .
W2 C26 2.166(17) .
W2 C25 2.169(14) .
W2 C27 2.182(15) .
W2 C28 2.186(16) .
W3 C37 2.142(19) .
W3 C31 2.157(12) .
W3 C33 2.166(19) .
W3 C38A 2.17(2) .
W3 C34 2.175(14) .
W3 C36 2.177(16) .
W3 C35 2.177(14) .
W3 C32 2.185(14) .
W3 C38B 2.19(2) .
C11 N11 1.133(18) .
C12 N12 1.163(17) .
C13 N13 1.120(19) .
C14 N14 1.14(2) .
C15 N15 1.126(18) .
C16 N16 1.18(3) .
C17 N17 1.12(3) .
C18A N18A 1.199(8) .
C18A C18B 1.38(5) .
C18B N18B 1.17(2) .
C201 C202 1.37(3) .
C201 N52 1.38(2) .
C201 H201 0.93 .
C202 C203 1.37(3) .
C202 H202 0.93 .
C203 C204 1.35(3) .
C203 H203 0.93 .
C204 C205 1.38(2) .
C204 H204 0.93 .
C205 N52 1.36(2) .
C205 C206 1.48(2) .
C206 N62 1.35(2) .
C206 C207 1.39(2) .
C207 C208 1.37(2) .
C207 H207 0.93 .
C208 C209 1.42(3) .
C208 H208 0.93 .
C209 C210 1.43(2) .
C209 H209 0.93 .
C210 N62 1.34(2) .
C210 H210 0.93 .
C21 N21 1.125(16) .
C22 N22 1.175(19) .
C23 N23 1.169(17) .
C24 N24 1.122(18) .
C25 N25 1.136(16) .
C26 N26 1.152(19) .
C27 N27 1.104(19) .
C28 N28 1.136(19) .
C301 N53 1.32(2) .
C301 C302 1.43(3) .
C301 H301 0.93 .
C302 C303 1.30(3) .
C302 H302 0.93 .
C303 C304 1.36(3) .
C303 H303 0.93 .
C304 C305 1.41(2) .
C304 H304 0.93 .
C305 N53 1.33(2) .
C305 C306 1.50(2) .
C306 N63 1.344(19) .
C306 C307 1.36(2) .
C307 C308 1.39(3) .
C307 H307 0.93 .
C308 C309 1.37(3) .
C308 H308 0.93 .
C309 C310 1.38(2) .
C309 H309 0.93 .
C310 N63 1.33(2) .
C310 H310 0.93 .
C31 N31 1.111(16) .
C32 N32 1.111(17) .
C33 N33 1.13(2) .
C34 N34 1.148(17) .
C35 N35 1.129(17) .
C36 N36 1.10(2) .
C37 N37 1.13(2) .
C38A N38A 1.12(3) .
C38A C38B 1.27(5) .
C38B N38B 1.21(2) .
C38B N38A 1.89(6) .
C401 N54 1.40(4) .
C401 C402 1.54(5) .
C401 H401 0.93 .
C402 C403 1.35(6) .
C402 H402 0.9502 .
C403 C404 1.17(5) .
C403 H403 0.9499 .
C404 C405 1.49(4) .
C404 H404 0.93 .
C405 C406 1.31(5) .
C405 N54 1.43(4) .
C406 N64 1.26(3) .
C406 C407 1.36(4) .
C407 C408 1.33(8) .
C407 H407 0.93 .
C408 C409 1.50(6) .
C408 H408 0.93 .
C409 C410 1.40(3) .
C409 H409 0.93 .
C410 N64 1.34(3) .
C410 H410 0.93 .
C42 O42 1.38(2) .
C42 H42A 0.96 .
C42 H42B 0.96 .
C42 H42C 0.96 .
C43 O43 1.429(16) .
C43 H43A 0.96 .
C43 H43B 0.96 .
C43 H43C 0.96 .
C44 O44 1.37(2) .
C44 H44A 0.96 .
C44 H44B 0.96 .
C44 H44C 0.96 .
C45 N45 1.11(3) .
C45 C46 1.54(4) .
C46 H46A 0.96 .
C46 H46B 0.96 .
C46 H46C 0.96 .
C501 N55 1.35(2) .
C501 C502 1.41(3) .
C501 H501 0.93 .
C502 C503 1.44(3) .
C502 H502 0.93 .
C503 C504 1.39(3) .
C503 H503 0.93 .
C504 C505 1.38(3) .
C504 H504 0.93 .
C505 N55 1.41(2) .
C505 C506 1.53(3) .
C506 N65 1.32(2) .
C506 C507 1.42(2) .
C507 C508 1.38(3) .
C507 H507 0.93 .
C508 C509 1.33(3) .
C508 H508 0.93 .
C509 C510 1.39(2) .
C509 H509 0.93 .
C510 N65 1.35(2) .
C510 H510 0.93 .
N15 Co5 2.092(14) 3
N24 Co4 2.100(14) 3
N33 Co3 2.064(14) 3
N38A N38B 1.90(6) .
N52 O52 1.371(16) .
N53 O53 1.335(15) .
N54 O54 1.39(3) .
N55 O55 1.298(18) .
O42 H42 0.8401 .
O43 H43 0.8427 .
O44 H44 0.84 .
C1S N1S 1.16(2) .
C1S C2S 1.40(3) .
C2S H2A 0.96 .
C2S H2B 0.96 .
C2S H2C 0.96 .
C3S O3S 1.49(2) .
C4S O4S 1.44(2) .
C5S O5S 1.43(3) .
O6S H6A 0.8402 .
O6S H6B 1.0134 .
O7S H7A 0.8997 .
O7S H7B 0.9429 .

loop_
_geom_torsion_atom_site_label_1
_geom_torsion_atom_site_label_2
_geom_torsion_atom_site_label_3
_geom_torsion_atom_site_label_4
_geom_torsion
N18A C18A C18B N18B -8(5)
W1 C18A C18B N18B 176(4)
N18A C18A C18B W1 176(3)
N52 C201 C202 C203 -4(4)
C201 C202 C203 C204 3(4)
C202 C203 C204 C205 -1(4)
C203 C204 C205 N52 0(3)
C203 C204 C205 C206 178(2)
N52 C205 C206 N62 -38(2)
C204 C205 C206 N62 144.6(18)
N52 C205 C206 C207 145.9(16)
C204 C205 C206 C207 -31(3)
N62 C206 C207 C208 -1(3)
C205 C206 C207 C208 175.4(18)
C206 C207 C208 C209 -2(3)
C207 C208 C209 C210 3(3)
C208 C209 C210 N62 -2(3)
N53 C301 C302 C303 4(3)
C301 C302 C303 C304 -4(4)
C302 C303 C304 C305 1(3)
C303 C304 C305 N53 1(2)
C303 C304 C305 C306 -175.0(14)
N53 C305 C306 N63 33(2)
C304 C305 C306 N63 -151.0(14)
N53 C305 C306 C307 -148.1(16)
C304 C305 C306 C307 28(2)
N63 C306 C307 C308 2(3)
C305 C306 C307 C308 -176.8(15)
C306 C307 C308 C309 -3(3)
C307 C308 C309 C310 3(3)
C308 C309 C310 N63 -1(3)
N38A C38A C38B N38B 2(5)
W3 C38A C38B N38B -177(5)
W3 C38A C38B N38A -179.6(18)
N38A C38A C38B W3 179.6(18)
N54 C401 C402 C403 -9(7)
C401 C402 C403 C404 28(12)
C402 C403 C404 C405 -33(12)
C403 C404 C405 C406 -176(5)
C403 C404 C405 N54 17(6)
N54 C405 C406 N64 22(6)
C404 C405 C406 N64 -143(3)
N54 C405 C406 C407 -152(3)
C404 C405 C406 C407 43(5)
N64 C406 C407 C408 1(5)
C405 C406 C407 C408 176(4)
C406 C407 C408 C409 3(5)
C407 C408 C409 C410 -7(5)
C408 C409 C410 N64 6(4)
N55 C501 C502 C503 -5(3)
C501 C502 C503 C504 6(3)
C502 C503 C504 C505 -4(3)
C503 C504 C505 N55 2(2)
C503 C504 C505 C506 178.3(15)
C504 C505 C506 N65 155.3(15)
N55 C505 C506 N65 -28(2)
C504 C505 C506 C507 -26(2)
N55 C505 C506 C507 150.3(16)
N65 C506 C507 C508 5(3)
C505 C506 C507 C508 -173.3(16)
C506 C507 C508 C509 -2(3)
C507 C508 C509 C510 -1(3)
C508 C509 C510 N65 1(3)
C38B C38A N38A N38B -1(3)
N38B C38B N38A C38A -178(5)
W3 C38B N38A C38A -0.4(18)
C38A C38B N38A N38B 178(5)
W3 C38B N38A N38B 177(5)
C38A C38B N38B N38A -1(3)
C204 C205 N52 O52 -180.0(15)
C206 C205 N52 O52 3(2)
C204 C205 N52 C201 -2(3)
C206 C205 N52 C201 -179.3(16)
C202 C201 N52 C205 4(3)
C202 C201 N52 O52 -178.1(18)
C302 C301 N53 C305 -1(3)
C302 C301 N53 O53 -179.2(17)
C304 C305 N53 C301 -1(2)
C306 C305 N53 C301 174.8(15)
C304 C305 N53 O53 176.8(12)
C306 C305 N53 O53 -7(2)
C402 C401 N54 O54 -178(3)
C402 C401 N54 C405 0(6)
C406 C405 N54 O54 8(5)
C404 C405 N54 O54 175(2)
C406 C405 N54 C401 -170(4)
C404 C405 N54 C401 -3(5)
C502 C501 N55 O55 -179.7(16)
C502 C501 N55 C505 2(3)
C504 C505 N55 O55 -178.4(14)
C506 C505 N55 O55 5(2)
C504 C505 N55 C501 0(2)
C506 C505 N55 C501 -177.2(14)
C209 C210 N62 C206 0(3)
C209 C210 N62 Co2 178.2(16)
C207 C206 N62 C210 1(2)
C205 C206 N62 C210 -174.5(16)
C207 C206 N62 Co2 -176.9(13)
C205 C206 N62 Co2 7(2)
C309 C310 N63 C306 0(2)
C309 C310 N63 Co3 174.8(12)
C307 C306 N63 C310 0(2)
C305 C306 N63 C310 178.6(13)
C307 C306 N63 Co3 -175.2(13)
C305 C306 N63 Co3 3.7(18)
C405 C406 N64 C410 -176(3)
C407 C406 N64 C410 -2(4)
C405 C406 N64 Co4 3(4)
C407 C406 N64 Co4 177(2)
C409 C410 N64 C406 -2(3)
C409 C410 N64 Co4 179.3(17)
C507 C506 N65 C510 -5(2)
C505 C506 N65 C510 173.2(15)
C507 C506 N65 Co5 174.7(13)
C505 C506 N65 Co5 -7(2)
C509 C510 N65 C506 2(3)
C509 C510 N65 Co5 -177.5(15)
C205 N52 O52 Co2 58.3(16)
C201 N52 O52 Co2 -119.9(14)
C301 N53 O53 Co3 126.1(14)
C305 N53 O53 Co3 -52.1(16)
C401 N54 O54 Co4 122(3)
C405 N54 O54 Co4 -56(3)
C501 N55 O55 Co5 -127.4(12)
C505 N55 O55 Co5 50.6(17)
